data_7251379
loop_
_publ_author_name
'Balmohammadi, Yaser'
'Metry, Eduardo'
'Malaspina, Lorraine A.'
'Cametti, Georgia'
'Nakamura, Yuiga'
'Grabowsky, Simon'

_publ_section_title
;
 Interplay between geometry, electron density, and polarizability of the
 controversial drug atoxyl in crystal and biological environments
;
_journal_issue 54
_journal_name_full 'RSC Advances'
_journal_page_first 46749
_journal_page_last 46760
_journal_paper_doi 10.1039/D5RA05936D
_journal_volume 15
_journal_year 2025
_chemical_absolute_configuration unk
_chemical_formula_moiety 'C6 H8 As N O3'
_chemical_formula_sum 'C6 H8 As N O3'
_chemical_formula_weight 217.057
_space_group_crystal_system monoclinic
_space_group_IT_number 4
_space_group_name_Hall 'P 2yb'
_space_group_name_H-M_alt 'P 1 21 1'
_symmetry_Int_Tables_number 4
_audit_creation_date 2024-12-13
_audit_creation_method
;
Olex2 1.5
(compiled 2024.02.16 svn.r378c4104 for OlexSys, GUI svn.r6928)
;
_audit_update_record
;
2025-10-02 deposited with the CCDC.	2025-10-22 downloaded from the CCDC.
;
_cell_angle_alpha 90
_cell_angle_beta 101.0942(6)
_cell_angle_gamma 90
_cell_formula_units_Z 2
_cell_length_a 7.23374(4)
_cell_length_b 6.13187(2)
_cell_length_c 8.69579(5)
_cell_measurement_reflns_used 46129
_cell_measurement_temperature 100.00(10)
_cell_measurement_theta_max 79.6100
_cell_measurement_theta_min 5.1740
_cell_volume 378.505(3)
_computing_cell_refinement 'CrysAlisPro 1.171.43.93a (Rigaku OD, 2023)'
_computing_data_collection 'CrysAlisPro system (CCD 42.78a 64-bit (release 14-12-2022))'
_computing_data_reduction 'CrysAlisPro 1.171.43.93a (Rigaku OD, 2023)'
_computing_molecular_graphics 'Olex2 1.5 (Dolomanov et al., 2009)'
_computing_publication_material 'Olex2 1.5 (Dolomanov et al., 2009)'
_computing_structure_refinement 'olex2.refine 1.5 (Bourhis et al., 2015)'
_computing_structure_solution 'SHELXT 2018/2 (Sheldrick, 2018)'
_diffrn_ambient_environment N~2~
_diffrn_ambient_temperature 100.00(10)
_diffrn_detector 'Hybrid Pixel Array Detector'
_diffrn_detector_area_resol_mean 10.0000
_diffrn_detector_type HyPix
_diffrn_measured_fraction_theta_full 0.9987
_diffrn_measured_fraction_theta_max 0.9987
_diffrn_measurement_details
;
List of Runs (angles in degrees, time in seconds):

  # Type    Start    End  Width  t~exp~   \w     \q     \k     \f   Frames
#--------------------------------------------------------------------------
  1  \w   -119.00 -33.00   0.50    0.08    --  -47.75 -56.00 -32.00  172
  2  \w    -24.00  63.00   0.50    0.08    --   47.75 -56.00 -32.00  174
  3  \w     33.00 120.00   0.50    0.08    --   47.75  56.00 109.00  174
  4  \w   -163.00 -77.00   0.50    0.19    --  -91.75 -56.00 -32.00  172
  5  \w    -64.00 -19.00   0.50    0.19    --  -91.75  56.00 109.00   90
  6  \w     99.00 178.00   0.50    0.19    --  113.25  56.00 109.00  158
  7  \w     -5.00  28.00   0.50    0.08    --   26.00  97.00-130.99   66
  8  \w   -119.00 -33.00   0.50    0.08    --  -47.75 -57.00 150.00  172
  9  \w   -119.00 -25.00   0.50    0.08    --  -47.75 -77.00   0.00  188
 10  \w   -119.00 -33.00   0.50    0.08    --  -47.75 -57.00  47.71  172
 11  \w    -62.00  25.00   0.50    0.08    --  -47.75  56.00 109.00  174
 12  \w   -119.00 -25.00   0.50    0.08    --  -47.75 -77.00  30.00  188
 13  \w   -121.00 -35.00   0.50    0.08    --  -47.75 -38.00  90.00  172
 14  \w   -119.00 -25.00   0.50    0.08    --  -47.75 -77.00 120.00  188
 15  \w   -121.00 -35.00   0.50    0.08    --  -47.75 -38.00-150.00  172
 16  \w     25.00 121.00   0.50    0.08    --   47.75  77.00-150.00  192
 17  \w   -126.00 -31.00   0.50    0.08    --  -54.00 -77.00 -30.90  190
 18  \w     32.00 126.00   0.50    0.08    --   54.00  76.00-122.87  188
 19  \w     32.00 126.00   0.50    0.08    --   54.00  76.00  80.09  188
 20  \w     34.00 126.00   0.50    0.08    --   54.00  71.00 -44.25  184
 21  \w   -131.00 -35.00   0.50    0.08    --  -58.00 -77.00 -71.82  192
 22  \w     41.00 135.00   0.50    0.08    --   62.00  73.00 143.51  188
 23  \w     40.00 135.00   0.50    0.08    --   62.00  76.00-156.82  190
 24  \w     41.00 135.00   0.50    0.08    --   62.00  73.00 112.55  188
 25  \w     41.00 135.00   0.50    0.08    --   62.00  72.00  38.23  188
 26  \w   -139.00 -46.00   0.50    0.08    --  -66.00 -70.00 -56.03  186
 27  \w     48.00 143.00   0.50    0.08    --   70.00  76.00-140.32  190
 28  \w   -142.00 -54.00   0.50    0.08    --  -70.00 -59.00 145.41  176
 29  \w   -146.00 -57.00   0.50    0.08    --  -74.00 -63.00   7.60  178
 30  \w   -146.00 -53.00   0.50    0.08    --  -74.00 -73.00-106.52  186
 31  \w   -146.00 -57.00   0.50    0.08    --  -74.00 -63.00  74.14  178
 32  \w   -146.00 -51.00   0.50    0.08    --  -74.00 -76.00  15.19  190
 33  \w   -146.00 -58.00   0.50    0.08    --  -74.00 -60.00  34.32  176
 34  \w   -146.00 -56.00   0.50    0.08    --  -74.00 -66.00 150.00  180
 35  \w   -151.00 -57.00   0.50    0.08    --  -78.00 -73.00 -26.61  188
 36  \w   -151.00 -61.00   0.50    0.08    --  -78.00 -62.00  99.78  180
 37  \w   -151.00 -58.00   0.50    0.08    --  -78.00 -71.00-123.61  186
 38  \w   -151.00 -56.00   0.50    0.08    --  -78.00 -74.00 -62.12  190
 39  \w   -153.00 -66.00   0.50    0.19    --  -82.00 -59.00 -28.55  174
 40  \w   -159.00 -65.00   0.50    0.19    --  -86.00 -73.00-164.83  188
 41  \w   -163.00 -69.00   0.50    0.19    --  -91.75 -77.00 150.00  188
 42  \w   -163.00 -69.00   0.50    0.19    --  -91.75 -77.00-180.00  188
 43  \w   -163.00 -69.00   0.50    0.19    --  -91.75 -77.00   0.00  188
 44  \w   -163.00 -69.00   0.50    0.19    --  -91.75 -77.00 120.00  188
 45  \w    -71.00 -19.00   0.50    0.19    --  -91.75  61.00 -90.00  104
 46  \w   -163.00 -74.00   0.50    0.19    --  -91.75 -63.00-123.47  178
 47  \w   -163.00 -71.00   0.50    0.19    --  -91.75 -71.00  29.62  184
 48  \w    -71.00 -19.00   0.50    0.19    --  -91.75  61.00-180.00  104
 49  \w   -163.00 -69.00   0.50    0.19    --  -91.75 -77.00  60.00  188
 50  \w   -163.00 -75.00   0.50    0.19    --  -91.75 -61.00   0.00  176
 51  \w   -163.00 -69.00   0.50    0.19    --  -91.75 -77.00-120.00  188
 52  \w   -163.00 -74.00   0.50    0.19    --  -91.75 -64.00 153.82  178
 53  \w   -163.00 -74.00   0.50    0.19    --  -91.75 -63.00  88.20  178
 54  \w   -163.00 -72.00   0.50    0.19    --  -91.75 -70.00-142.35  182
 55  \w   -163.00 -69.00   0.50    0.19    --  -91.75 -77.00 -30.00  188
 56  \w   -163.00 -69.00   0.50    0.19    --  -91.75 -77.00 -60.00  188
 57  \w   -163.00 -71.00   0.50    0.19    --  -91.75 -73.00  71.51  184
 58  \w     97.00 178.00   0.50    0.19    --  113.25  61.00  60.00  162
 59  \w     44.00 111.00   0.50    0.19    --  113.25-125.00 -60.00  134
 60  \w    101.00 178.00   0.50    0.19    --  113.25  45.00-150.00  154
 61  \w     42.00  71.00   0.50    0.19    --  113.25 -61.00   0.00   58
 62  \w     91.00 178.00   0.50    0.19    --  113.25  77.00-180.00  174
 63  \w     44.00 111.00   0.50    0.19    --  113.25-125.00 120.00  134
 64  \w     42.00 105.00   0.50    0.19    --  113.25 -77.00   0.00  126
 65  \w     97.00 178.00   0.50    0.19    --  113.25  61.00-150.00  162
 66  \w    100.00 178.00   0.50    0.19    --  113.25  15.00-180.00  156
 67  \w     42.00 106.00   0.50    0.19    --  113.25 -94.00-150.00  128
 68  \w     42.00 106.00   0.50    0.19    --  113.25 -94.00 -30.00  128
 69  \w    101.00 178.00   0.50    0.19    --  113.25  30.00-120.00  154
 70  \w     97.00 178.00   0.50    0.19    --  113.25  61.00  90.00  162
 71  \w     44.00 111.00   0.50    0.19    --  113.25-125.00-180.00  134
 72  \w    101.00 178.00   0.50    0.19    --  113.25  45.00   0.00  154
 73  \w    100.00 178.00   0.50    0.19    --  113.25  15.00  90.00  156
 74  \w     91.00 178.00   0.50    0.19    --  113.25  77.00 -60.00  174
 75  \w     44.00 111.00   0.50    0.19    --  113.25-125.00  90.00  134
 76  \w     95.00 178.00   0.50    0.19    --  113.25 125.00 150.00  166
 77  \w    101.00 178.00   0.50    0.19    --  113.25  45.00 -30.00  154
 78  \w     95.00 178.00   0.50    0.19    --  113.25 125.00 -90.00  166
 79  \w     95.00 178.00   0.50    0.19    --  113.25 125.00-120.00  166
 80  \w     97.00 178.00   0.50    0.19    --  113.25  61.00  30.00  162
 81  \w     97.00 178.00   0.50    0.19    --  113.25  61.00 -30.00  162
 82  \w     95.00 178.00   0.50    0.19    --  113.25 125.00   0.00  166
 83  \w     42.00 106.00   0.50    0.19    --  113.25 -94.00  90.00  128
 84  \w    101.00 178.00   0.50    0.19    --  113.25  45.00 -90.00  154
 85  \w     44.00 111.00   0.50    0.19    --  113.25-125.00   0.00  134
 86  \w     91.00 178.00   0.50    0.19    --  113.25  77.00-120.00  174
 87  \w     42.00 105.00   0.50    0.19    --  113.25 -77.00 -90.00  126
 88  \w     91.00 178.00   0.50    0.19    --  113.25  77.00   0.00  174
 89  \w    101.00 178.00   0.50    0.19    --  113.25  45.00 150.00  154
 90  \w     93.00 178.00   0.50    0.19    --  113.25  70.00  87.09  170
 91  \w     42.00 106.00   0.50    0.19    --  113.25 -94.00   0.00  128
 92  \w     44.00 111.00   0.50    0.19    --  113.25-125.00-120.00  134
 93  \w    101.00 178.00   0.50    0.19    --  113.25  45.00  60.00  154
 94  \w     95.00 178.00   0.50    0.19    --  113.25 125.00 120.00  166
 95  \w    101.00 178.00   0.50    0.19    --  113.25  30.00  30.00  154
 96  \w     97.00 178.00   0.50    0.19    --  113.25  61.00 120.00  162
 97  \w     97.00 178.00   0.50    0.19    --  113.25  61.00 -90.00  162
 98  \w     97.00 178.00   0.50    0.19    --  113.25  61.00 150.00  162
 99  \w     95.00 178.00   0.50    0.19    --  113.25 125.00  90.00  166
100  \w     95.00 178.00   0.50    0.19    --  113.25 125.00 -30.00  166
101  \w     91.00 178.00   0.50    0.19    --  113.25  77.00-150.00  174
102  \w     91.00 178.00   0.50    0.19    --  113.25  77.00  90.00  174
103  \w     97.00 178.00   0.50    0.19    --  113.25  61.00   0.00  162
104  \w    100.00 178.00   0.50    0.19    --  113.25  15.00-150.00  156
105  \w     42.00  71.00   0.50    0.19    --  113.25 -61.00 150.00   58
106  \w     91.00 178.00   0.50    0.19    --  113.25  77.00 150.00  174
107  \w     42.00  71.00   0.50    0.19    --  113.25 -61.00 -90.00   58
108  \w     97.00 178.00   0.50    0.19    --  113.25  61.00-120.00  162
109  \w     91.00 178.00   0.50    0.19    --  113.25  77.00 -90.00  174
110  \w     97.00 178.00   0.50    0.19    --  113.25  61.00 -60.00  162
111  \w     42.00 106.00   0.50    0.19    --  113.25 -94.00-180.00  128
112  \w     42.00 106.00   0.50    0.19    --  113.25 -94.00 -90.00  128
113  \w     42.00 105.00   0.50    0.19    --  113.25 -77.00  90.00  126
114  \w     44.00 111.00   0.50    0.19    --  113.25-125.00-150.00  134
115  \w   -120.00  24.00   0.50    0.08    --  -47.75   0.00 -60.00  288
116  \w   -120.00  24.00   0.50    0.08    --  -47.75   0.00 -30.00  288
117  \w   -119.00 -25.00   0.50    0.08    --  -47.75 -77.00  90.00  188
118  \w   -120.00  24.00   0.50    0.08    --  -47.75   0.00-120.00  288
119  \w   -120.00  24.00   0.50    0.08    --  -47.75   0.00-150.00  288
120  \w   -120.00  24.00   0.50    0.08    --  -47.75   0.00 -90.00  288
121  \w   -119.00 -25.00   0.50    0.08    --  -47.75 -77.00-150.00  188
122  \w   -120.00  24.00   0.50    0.08    --  -47.75   0.00-180.00  288
123  \w    -24.00 120.00   0.50    0.08    --   47.75   0.00 -90.00  288
124  \w    -24.00 120.00   0.50    0.08    --   47.75   0.00-120.00  288
125  \w    -24.00 120.00   0.50    0.08    --   47.75   0.00 -60.00  288
126  \w    -24.00 120.00   0.50    0.08    --   47.75   0.00-150.00  288
127  \w    -24.00 120.00   0.50    0.08    --   47.75   0.00   0.00  288
128  \w    -24.00 120.00   0.50    0.08    --   47.75   0.00 150.00  288
129  \w    -24.00 120.00   0.50    0.08    --   47.75   0.00  60.00  288
130  \w    -24.00 120.00   0.50    0.08    --   47.75   0.00  30.00  288
131  \w    -24.00 120.00   0.50    0.08    --   47.75   0.00  90.00  288
132  \w    -24.00 120.00   0.50    0.08    --   47.75   0.00 120.00  288
133  \w    -24.00 120.00   0.50    0.08    --   47.75   0.00-180.00  288
134  \w    -24.00 120.00   0.50    0.08    --   47.75   0.00 -30.00  288
135  \w     36.00 131.00   0.50    0.08    --   58.00  75.00 -87.17  190
136  \w   -139.00 -47.00   0.50    0.08    --  -66.00 -68.00 109.61  184
137  \w     44.00 139.00   0.50    0.08    --   66.00  76.00  83.72  190
138  \w   -146.00 -54.00   0.50    0.08    --  -74.00 -70.00 -92.67  184
139  \w   -151.00 -60.00   0.50    0.08    --  -78.00 -64.00 133.15  182
140  \w   -151.00 -60.00   0.50    0.08    --  -78.00 -65.00 -13.14  182
141  \w   -151.00 -60.00   0.50    0.08    --  -78.00 -65.00  66.69  182
142  \w   -154.00 -61.00   0.50    0.19    --  -82.00 -73.00  35.61  186
143  \w   -159.00 -63.00   0.50    0.19    --  -86.00 -76.00 125.05  192
144  \w   -162.00 -67.00   0.50    0.19    --  -90.00 -77.00 -38.50  190
145  \w   -163.00 -69.00   0.50    0.19    --  -91.75 -77.00  90.00  188
146  \w   -164.00 -20.00   0.50    0.19    --  -91.75   0.00 150.00  288
147  \w   -164.00 -20.00   0.50    0.19    --  -91.75   0.00 120.00  288
148  \w   -164.00 -20.00   0.50    0.19    --  -91.75   0.00  90.00  288
149  \w   -163.00 -69.00   0.50    0.19    --  -91.75 -77.00-150.00  188
150  \w   -164.00 -20.00   0.50    0.19    --  -91.75   0.00  30.00  288
151  \w   -164.00 -20.00   0.50    0.19    --  -91.75   0.00   0.00  288
152  \w   -164.00 -20.00   0.50    0.19    --  -91.75   0.00 -30.00  288
153  \w   -164.00 -20.00   0.50    0.19    --  -91.75   0.00 -60.00  288
154  \w   -164.00 -20.00   0.50    0.19    --  -91.75   0.00 -90.00  288
155  \w   -164.00 -20.00   0.50    0.19    --  -91.75   0.00-120.00  288
156  \w   -164.00 -20.00   0.50    0.19    --  -91.75   0.00-150.00  288
157  \w   -164.00 -20.00   0.50    0.19    --  -91.75   0.00-180.00  288
158  \w   -164.00 -20.00   0.50    0.19    --  -91.75   0.00 150.00  288
159  \w   -164.00 -20.00   0.50    0.19    --  -91.75   0.00 120.00  288
160  \w   -164.00 -20.00   0.50    0.19    --  -91.75   0.00  90.00  288
161  \w   -164.00 -20.00   0.50    0.19    --  -91.75   0.00  60.00  288
162  \w   -164.00 -20.00   0.50    0.19    --  -91.75   0.00  30.00  288
163  \w   -164.00 -20.00   0.50    0.19    --  -91.75   0.00   0.00  288
164  \w   -164.00 -20.00   0.50    0.19    --  -91.75   0.00 -30.00  288
165  \w   -164.00 -20.00   0.50    0.19    --  -91.75   0.00 -60.00  288
166  \w   -164.00 -20.00   0.50    0.19    --  -91.75   0.00 -90.00  288
167  \w   -164.00 -20.00   0.50    0.19    --  -91.75   0.00-120.00  288
168  \w   -164.00 -20.00   0.50    0.19    --  -91.75   0.00  60.00  288
169  \w   -164.00 -20.00   0.50    0.19    --  -91.75   0.00-150.00  288
170  \w   -164.00 -20.00   0.50    0.19    --  -91.75   0.00-180.00  288
171  \w     41.00 178.00   0.50    0.19    --  113.25   0.00 -90.00  274
172  \w     41.00 178.00   0.50    0.19    --  113.25   0.00-120.00  274
173  \w     41.00 178.00   0.50    0.19    --  113.25   0.00-150.00  274
174  \w     41.00 178.00   0.50    0.19    --  113.25   0.00-180.00  274
175  \w     42.00 140.00   0.50    0.19    --  113.25 -85.00 161.18  196
176  \w     41.00 178.00   0.50    0.19    --  113.25   0.00 -60.00  274
177  \w     41.00 178.00   0.50    0.19    --  113.25   0.00  30.00  274
178  \w     42.00 138.00   0.50    0.19    --  113.25 -82.00  88.04  192
179  \w     41.00 178.00   0.50    0.19    --  113.25   0.00   0.00  274
180  \w     41.00 178.00   0.50    0.19    --  113.25   0.00 -30.00  274
;
_diffrn_measurement_device 'four-circle diffractometer'
_diffrn_measurement_device_type 'XtaLAB Synergy, Dualflex, HyPix'
_diffrn_measurement_method '\w scans'
_diffrn_orient_matrix_type 'CrysAlisPro convention (1999,Acta A55,543-557)'
_diffrn_orient_matrix_UB_11 -0.1545742000
_diffrn_orient_matrix_UB_12 -0.0453808000
_diffrn_orient_matrix_UB_13 0.0954070000
_diffrn_orient_matrix_UB_21 0.0321040000
_diffrn_orient_matrix_UB_22 0.2276779000
_diffrn_orient_matrix_UB_23 0.0753710000
_diffrn_orient_matrix_UB_31 -0.1487116000
_diffrn_orient_matrix_UB_32 0.0963355000
_diffrn_orient_matrix_UB_33 -0.1334873000
_diffrn_radiation_monochromator mirror
_diffrn_radiation_probe x-ray
_diffrn_radiation_type 'Cu K\a'
_diffrn_radiation_wavelength 1.54184
_diffrn_reflns_av_R_equivalents 0.0222
_diffrn_reflns_av_unetI/netI 0.0038
_diffrn_reflns_Laue_measured_fraction_full 0.9987
_diffrn_reflns_Laue_measured_fraction_max 0.9987
_diffrn_reflns_limit_h_max 8
_diffrn_reflns_limit_h_min -8
_diffrn_reflns_limit_k_max 7
_diffrn_reflns_limit_k_min 0
_diffrn_reflns_limit_l_max 10
_diffrn_reflns_limit_l_min 0
_diffrn_reflns_number 46129
_diffrn_reflns_point_group_measured_fraction_full 0.9987
_diffrn_reflns_point_group_measured_fraction_max 0.9987
_diffrn_reflns_theta_full 67.6840
_diffrn_reflns_theta_max 68.65
_diffrn_reflns_theta_min 5.18
_diffrn_source 'micro-focus sealed X-ray tube'
_diffrn_source_type 'PhotonJet (Cu) X-ray Source'
_exptl_absorpt_coefficient_mu 5.770
_exptl_absorpt_correction_T_max 1.000
_exptl_absorpt_correction_T_min 0.478
_exptl_absorpt_correction_type gaussian
_exptl_absorpt_process_details
;
CrysAlisPro 1.171.43.93a (Rigaku Oxford Diffraction, 2023)
Numerical absorption correction based on gaussian integration over
a multifaceted crystal model
Empirical absorption correction using spherical harmonics,
implemented in SCALE3 ABSPACK scaling algorithm.
;
_exptl_crystal_colour colourless
_exptl_crystal_colour_primary colourless
_exptl_crystal_density_diffrn 1.905
_exptl_crystal_description block
_exptl_crystal_F_000 214.756
_exptl_crystal_size_max 0.171
_exptl_crystal_size_mid 0.134
_exptl_crystal_size_min 0.087
_refine_diff_density_max 0.1198
_refine_diff_density_min -0.1627
_refine_diff_density_rms 0.0271
_refine_ls_abs_structure_details
;
 Flack x determined using 3720 quotients [(I+)-(I-)]/[(I+)+(I-)]
 (Parsons, Flack and Wagner, Acta Cryst. B69 (2013) 249-259).
;
_refine_ls_abs_structure_Flack -0.014(7)
_refine_ls_d_res_high 0.8277
_refine_ls_d_res_low 8.5333
_refine_ls_goodness_of_fit_ref 1.2662
_refine_ls_hydrogen_treatment refall
_refine_ls_matrix_type full
_refine_ls_number_constraints 0
_refine_ls_number_parameters 167
_refine_ls_number_reflns 1402
_refine_ls_number_restraints 26
_refine_ls_restrained_S_all 1.2408
_refine_ls_R_factor_all 0.0069
_refine_ls_R_factor_gt 0.0069
_refine_ls_shift/su_max 0.0007
_refine_ls_shift/su_mean 0.0000
_refine_ls_structure_factor_coef Fsqd
_refine_ls_weighting_details 'w=1/[\s^2^(Fo^2^)+(0.0042P)^2^+0.0899P] where P=(Fo^2^+2Fc^2^)/3'
_refine_ls_weighting_scheme calc
_refine_ls_wR_factor_gt 0.0164
_refine_ls_wR_factor_ref 0.0164
_reflns_Friedel_coverage 0.0
_reflns_limit_h_max 8
_reflns_limit_h_min -8
_reflns_limit_k_max 7
_reflns_limit_k_min 0
_reflns_limit_l_max 10
_reflns_limit_l_min 0
_reflns_number_gt 771
_reflns_number_total 1402
_reflns_threshold_expression I>=2u(I)
_cod_data_source_file d5ra05936d2.cif
_cod_data_source_block P_As_acid_7-absorp-GC1
_cod_original_sg_symbol_Hall ' P 2yb'
_cod_database_code 7251379
_chemical_oxdiff_formula AsO3H7C6N
_olex2_refinement_description
;
1. Rigid bond restraints
 As1, O3
 with sigma for 1-2 distances of 0.0001 and sigma for 1-3 distances of 0.0001
2. Uiso/Uaniso restraints and constraints
Uanis(H5) \\sim Ueq, Uanis(H2) \\sim Ueq, Uanis(H3) \\sim Ueq: with sigma of
0.0001 and sigma for terminal atoms of 0.002
Uanis(H1a) \\sim Ueq: with sigma of 0.001 and sigma for terminal atoms of 0.002
;
_olex2_refine_details
;
Refinement using NoSpherA2, an implementation of
NOn-SPHERical Atom-form-factors in Olex2.
Please cite:
F. Kleemiss et al. Chem. Sci. DOI 10.1039/D0SC05526C - 2021
NoSpherA2 implementation of HAR makes use of
tailor-made aspherical atomic form factors calculated
on-the-fly from a Hirshfeld-partitioned electron density (ED) - not from
spherical-atom form factors.

The ED is calculated from a gaussian basis set single determinant SCF
wavefunction - either Hartree-Fock or DFT using selected funtionals
 - for a fragment of the crystal.
This fragment can be embedded in an electrostatic crystal field by employing cluster charges
or modelled using implicit solvation models, depending on the software used.
The following options were used:
   SOFTWARE:       ORCA
   PARTITIONING:   NoSpherA2
   INT ACCURACY:   Normal
   METHOD:         B3LYP
   BASIS SET:      def2-TZVP
   CHARGE:         0
   MULTIPLICITY:   1
   DATE:           2024-12-02_12-40-35
;
_olex2_submission_special_instructions 'No special instructions were received'
_oxdiff_exptl_absorpt_empirical_details
;
Empirical correction (ABSPACK) includes:
- Absorption correction using spherical harmonics
- Frame scaling
- Detector area scaling
;
_oxdiff_exptl_absorpt_empirical_full_max 1.603
_oxdiff_exptl_absorpt_empirical_full_min 0.816

loop_
_space_group_symop_id
_space_group_symop_operation_xyz
1 x,y,z
2 -x,y+1/2,-z

loop_
_atom_site_label
_atom_site_type_symbol
_atom_site_fract_x
_atom_site_fract_y
_atom_site_fract_z
_atom_site_U_iso_or_equiv
_atom_site_adp_type
_atom_site_occupancy
_atom_site_refinement_flags_posn
_atom_site_refinement_flags_adp
As1 As 0.662475(19) 0.550806(17) 0.183946(15) 0.01018(5) Uani 1.000000 . U
O1 O 0.84119(14) 0.48869(15) 0.09738(12) 0.0143(3) Uani 1.000000 . .
O2 O 0.45535(14) 0.45126(16) 0.09489(12) 0.0143(2) Uani 1.000000 . .
O3 O 0.64360(16) 0.83259(16) 0.19603(13) 0.0160(2) Uani 1.000000 . U
N1 N 0.8299(2) 0.2135(2) 0.85818(16) 0.0131(3) Uani 1.000000 . .
C1 C 0.79243(19) 0.3032(2) 0.70108(17) 0.0115(3) Uani 1.000000 . .
C2 C 0.8289(2) 0.1721(2) 0.57974(18) 0.0134(3) Uani 1.000000 . .
C3 C 0.7914(2) 0.2503(2) 0.42674(18) 0.0130(3) Uani 1.000000 . .
C4 C 0.7165(2) 0.4597(2) 0.39699(17) 0.0113(3) Uani 1.000000 . .
C5 C 0.6790(2) 0.5901(2) 0.51887(17) 0.0131(4) Uani 1.000000 . .
C6 C 0.7180(2) 0.5118(3) 0.67241(18) 0.0130(4) Uani 1.000000 . .
H1a H 0.723(3) 0.103(4) 0.872(2) 0.034(6) Uani 1.000000 . U
H1b H 0.958(3) 0.132(4) 0.878(2) 0.031(6) Uani 1.000000 . .
H1c H 0.830(3) 0.332(4) 0.939(3) 0.034(6) Uani 1.000000 . .
H2 H 0.889(3) 0.013(5) 0.603(2) 0.033(5) Uani 1.000000 . U
H3 H 0.598(4) 0.893(4) 0.087(3) 0.036(7) Uani 1.000000 . U
H3a H 0.816(2) 0.154(3) 0.331(2) 0.027(5) Uiso 1.000000 . .
H5 H 0.622(3) 0.750(4) 0.494(2) 0.025(5) Uani 1.000000 . U
H6 H 0.691(3) 0.612(4) 0.766(2) 0.039(7) Uani 1.000000 . .

loop_
_atom_site_aniso_label
_atom_site_aniso_U_11
_atom_site_aniso_U_22
_atom_site_aniso_U_33
_atom_site_aniso_U_12
_atom_site_aniso_U_13
_atom_site_aniso_U_23
As1 0.01027(7) 0.01276(7) 0.00777(7) -0.00057(10) 0.00239(5) -0.00085(10)
O1 0.0121(5) 0.0193(7) 0.0124(5) -0.0018(4) 0.0045(4) -0.0030(4)
O2 0.0116(5) 0.0184(5) 0.0128(5) -0.0010(5) 0.0026(4) -0.0029(5)
O3 0.0217(6) 0.01278(16) 0.0134(5) 0.0001(5) 0.0033(5) -0.0006(5)
N1 0.0141(7) 0.0155(7) 0.0099(6) 0.0007(6) 0.0029(5) 0.0008(6)
C1 0.0100(7) 0.0129(7) 0.0122(7) -0.0001(6) 0.0032(6) -0.0007(6)
C2 0.0164(7) 0.0128(9) 0.0112(7) 0.0025(7) 0.0032(6) -0.0002(7)
C3 0.0160(7) 0.0134(8) 0.0099(7) 0.0028(6) 0.0029(6) -0.0014(6)
C4 0.0126(7) 0.0141(7) 0.0079(7) 0.0005(6) 0.0034(6) 0.0000(6)
C5 0.0164(7) 0.0130(13) 0.0106(6) 0.0018(6) 0.0042(5) -0.0005(6)
C6 0.0160(7) 0.0136(13) 0.0100(7) 0.0017(6) 0.0043(6) -0.0003(6)
H1a 0.034(6) 0.034(6) 0.034(6) 0.0001(10) 0.0065(11) -0.0000(10)
H1b 0.031(13) 0.036(17) 0.024(13) 0.008(12) -0.000(11) 0.007(11)
H1c 0.014(13) 0.045(17) 0.039(15) 0.006(13) 0.000(12) 0.000(14)
H2 0.033(6) 0.033(6) 0.033(6) 0.0001(10) 0.0065(11) 0.0002(10)
H3 0.036(7) 0.037(7) 0.036(7) 0.0002(10) 0.0068(12) 0.0002(10)
H5 0.025(5) 0.025(5) 0.025(5) 0.0000(10) 0.0049(11) 0.0001(10)
H6 0.044(13) 0.04(2) 0.042(13) 0.020(12) 0.022(11) -0.003(13)

loop_
_atom_type_symbol
_atom_type_scat_dispersion_real
_atom_type_scat_dispersion_imag
_atom_type_scat_source
_atom_type_scat_dispersion_source
As -0.92415 1.00750 'NoSpherA2: Chem.Sci. 2021, DOI:10.1039/D0SC05526C' 'Brennan, Cowan, Rev. Sci. Instrum., 1992, 63, 850'
C 0.01788 0.00908 'NoSpherA2: Chem.Sci. 2021, DOI:10.1039/D0SC05526C' 'Brennan, Cowan, Rev. Sci. Instrum., 1992, 63, 850'
H 0.00000 0.00000 'NoSpherA2: Chem.Sci. 2021, DOI:10.1039/D0SC05526C' 'Brennan, Cowan, Rev. Sci. Instrum., 1992, 63, 850'
N 0.03110 0.01806 'NoSpherA2: Chem.Sci. 2021, DOI:10.1039/D0SC05526C' 'Brennan, Cowan, Rev. Sci. Instrum., 1992, 63, 850'
O 0.04960 0.03234 'NoSpherA2: Chem.Sci. 2021, DOI:10.1039/D0SC05526C' 'Brennan, Cowan, Rev. Sci. Instrum., 1992, 63, 850'

loop_
_exptl_crystal_face_index_h
_exptl_crystal_face_index_k
_exptl_crystal_face_index_l
_exptl_crystal_face_perp_dist
-1 0 -2 0.0702
1 -1 1 0.0599
0 -3 -3 0.0780
2 -4 0 0.0617
-2 -2 -4 0.0764
-4 0 -2 0.0936
-2 -2 5 0.0343
-1 0 6 0.0484
3 -1 -5 0.0973
-2 1 -4 0.0634
-2 1 5 0.0477
0 0 6 0.0484
-2 3 2 0.0485
0 2 4 0.0562
2 0 5 0.0621
0 4 0 0.0459
-1 3 -2 0.0500
3 3 -1 0.0619
4 1 -2 0.0555
4 1 -3 0.0645
2 -3 -3 0.0790
-1 -4 1 0.0283
-2 -3 3 0.0235

loop_
_geom_angle_atom_site_label_1
_geom_angle_atom_site_label_2
_geom_angle_atom_site_label_3
_geom_angle
_geom_angle_site_symmetry_1
_geom_angle_site_symmetry_3
_geom_angle_publ_flag
O1 As1 O2 114.49(5) . . ?
O3 As1 O2 108.58(5) . . ?
O3 As1 O1 109.42(5) . . ?
C4 As1 O2 110.08(6) . . ?
C4 As1 O1 110.01(6) . . ?
C4 As1 O3 103.70(6) . . ?
H3 O3 As1 108.8(15) . . ?
H1a N1 C1 110.1(11) . . ?
H1b N1 C1 109.5(11) . . ?
H1b N1 H1a 109.1(16) . . ?
H1c N1 C1 110.9(14) . . ?
H1c N1 H1a 106.7(17) . . ?
H1c N1 H1b 110.4(17) . . ?
C5 C4 As1 122.54(12) . . ?
C3 C4 As1 116.72(11) . . ?
C3 C4 C5 120.72(14) . . ?
C6 C5 C4 119.77(14) . . ?
H5 C5 C4 119.7(10) . . ?
H5 C5 C6 120.5(10) . . ?
C2 C3 C4 119.39(14) . . ?
H3a C3 C4 118.8(10) . . ?
H3a C3 C2 121.8(10) . . ?
C1 C2 C3 119.72(14) . . ?
H2 C2 C3 119.4(10) . . ?
H2 C2 C1 120.8(10) . . ?
C2 C1 N1 117.86(14) . . ?
C6 C1 N1 120.90(14) . . ?
C6 C1 C2 121.22(14) . . ?
C1 C6 C5 119.18(14) . . ?
H6 C6 C5 120.0(11) . . ?
H6 C6 C1 120.9(11) . . ?

loop_
_geom_bond_atom_site_label_1
_geom_bond_atom_site_label_2
_geom_bond_distance
_geom_bond_site_symmetry_2
_geom_bond_publ_flag
As1 O2 1.6645(11) . ?
As1 O1 1.6606(10) . ?
As1 O3 1.7380(10) . ?
As1 C4 1.9022(15) . ?
O3 H3 1.02(3) . ?
N1 C1 1.4491(19) . ?
N1 H1a 1.05(2) . ?
N1 H1b 1.04(2) . ?
N1 H1c 1.01(3) . ?
C4 C5 1.395(2) . ?
C4 C3 1.398(2) . ?
C5 C6 1.396(2) . ?
C5 H5 1.07(2) . ?
C3 C2 1.391(2) . ?
C3 H3a 1.065(19) . ?
C2 C1 1.391(2) . ?
C2 H2 1.07(3) . ?
C1 C6 1.392(2) . ?
C6 H6 1.07(2) . ?

loop_
_geom_torsion_atom_site_label_1
_geom_torsion_atom_site_label_2
_geom_torsion_atom_site_label_3
_geom_torsion_atom_site_label_4
_geom_torsion
_geom_torsion_site_symmetry_1
_geom_torsion_site_symmetry_2
_geom_torsion_site_symmetry_3
_geom_torsion_site_symmetry_4
_geom_torsion_publ_flag
As1 C4 C5 C6 178.55(12) . . . . ?
As1 C4 C3 C2 -178.21(10) . . . . ?
N1 C1 C2 C3 178.71(13) . . . . ?
N1 C1 C6 C5 -178.22(13) . . . . ?
C4 C5 C6 C1 -0.58(16) . . . . ?
C4 C3 C2 C1 -0.31(17) . . . . ?
C5 C6 C1 C2 0.18(17) . . . . ?
C3 C2 C1 C6 0.27(17) . . . . ?

loop_
_restr_U_iso_atom_site_label
_restr_U_iso_weight_param
H2 0.0020
H5 0.0020
H1a 0.0020
H3 0.0020

loop_
_restr_U_rigid_atom_site_label_1
_restr_U_rigid_atom_site_label_2
_restr_U_rigid_target_weight_param
_restr_U_rigid_U_parallel
_restr_U_rigid_diff
As1 O3 0.0001 0.0127 -0.0001

loop_
_exptl_oxdiff_crystal_face_indexfrac_h
_exptl_oxdiff_crystal_face_indexfrac_k
_exptl_oxdiff_crystal_face_indexfrac_l
_exptl_oxdiff_crystal_face_x
_exptl_oxdiff_crystal_face_y
_exptl_oxdiff_crystal_face_z
-0.9990 0.0002 -1.9992 -0.0363 -0.1827 0.4154
0.9995 -0.9996 0.9991 -0.0138 -0.1202 -0.3783
-0.1178 -3.2815 -3.1040 -0.1290 -0.9849 0.1157
1.7602 -3.6747 0.0401 -0.1015 -0.7771 -0.6211
-2.0898 -1.9584 -3.6633 0.0624 -0.7891 0.6111
-3.9084 -0.0829 -2.1694 0.4009 -0.3079 0.8628
-2.0674 -1.7834 4.7847 0.8570 -0.1118 -0.5031
-1.2880 0.4828 5.5812 0.7097 0.4892 -0.5070
2.5936 -1.2045 -4.9024 -0.8140 -0.5605 0.1527
-1.8507 1.1494 -4.4045 -0.1863 -0.1297 0.9739
-2.3025 1.0405 5.1375 0.7988 0.5502 -0.2432
-0.1173 -0.1413 5.5600 0.5550 0.3831 -0.7384
-1.8872 3.4984 1.8560 0.3100 0.8758 0.3699
0.0898 2.3294 4.4699 0.3069 0.8701 -0.3856
2.0039 -0.1485 4.5424 0.1304 0.3729 -0.9187
-0.0680 3.9781 0.0227 -0.1679 0.9052 0.3903
-1.4632 3.4272 -1.8816 -0.1089 0.5915 0.7989
2.9474 3.0576 -1.3721 -0.7253 0.6874 0.0394
4.3248 1.4222 -1.8695 -0.9114 0.3217 -0.2566
4.2468 0.5738 -3.2095 -0.9887 0.0251 -0.1478
1.6544 -3.0934 -3.2703 -0.4273 -0.8977 -0.1075
-1.2102 -3.8111 0.9765 0.4532 -0.8329 -0.3175
-1.6635 -3.3620 2.5995 0.6577 -0.6229 -0.4235
